data_2212811
loop_
_publ_author_name
'Thiruvalluvar, A.'
'Balamurugan, S.'
'Puratchikody, A.'
'Nallu, M.'

_publ_section_title
;
 2-(2-Chlorophenyl)-4,5-diphenyl-1<i>H</i>-imidazole
;
_journal_coeditor_code CI2289
_journal_issue 4
_journal_name_full 'Acta Crystallographica Section E'
_journal_page_first o1650
_journal_page_last o1652
_journal_paper_doi 10.1107/S1600536807010252
_journal_volume 63
_journal_year 2007
_chemical_formula_iupac 'C21 H15 Cl1 N2'
_chemical_formula_structural 'C21 H15 Cl1 N2'
_chemical_formula_sum 'C21 H15 Cl N2'
_chemical_formula_weight 330.80
_chemical_melting_point .513E-305
_chemical_name_systematic
;
2-(2-Chlorophenyl)-4,5-diphenyl-1H-imidazole
;
_space_group_IT_number 2
_symmetry_cell_setting triclinic
_symmetry_space_group_name_Hall '-P 1'
_symmetry_space_group_name_H-M 'P -1'
_atom_sites_solution_hydrogens geom
_atom_sites_solution_primary direct
_atom_sites_solution_secondary difmap
_cell_angle_alpha 81.763(2)
_cell_angle_beta 80.146(2)
_cell_angle_gamma 77.499(2)
_cell_formula_units_Z 4
_cell_length_a 9.0505(2)
_cell_length_b 10.9501(3)
_cell_length_c 18.0232(5)
_cell_measurement_reflns_used 20822
_cell_measurement_temperature 293(2)
_cell_measurement_theta_max 17.75
_cell_measurement_theta_min 3.5
_cell_volume 1707.59(8)
_computing_cell_refinement APEX2
_computing_data_collection 'APEX2 (Bruker, 2004)'
_computing_data_reduction 'SAINT-NT (Bruker, 2004)'
_computing_molecular_graphics 'ORTEP-3 (Farrugia, 1997)'
_computing_publication_material 'PLATON (Spek, 2003)'
_computing_structure_refinement 'SHELXL97 (Sheldrick, 1997)'
_computing_structure_solution 'SHELXS97 (Sheldrick, 1997)'
_diffrn_ambient_temperature 293(2)
_diffrn_detector_area_resol_mean 8.33
_diffrn_measured_fraction_theta_full 1.000
_diffrn_measured_fraction_theta_max 1.000
_diffrn_measurement_device_type 'Bruker SMART APEX2'
_diffrn_measurement_method \w
_diffrn_radiation_monochromator graphite
_diffrn_radiation_source 'fine-focus sealed tube'
_diffrn_radiation_type MoK\a
_diffrn_radiation_wavelength 0.71073
_diffrn_reflns_av_R_equivalents 0.0311
_diffrn_reflns_av_sigmaI/netI 0.0226
_diffrn_reflns_limit_h_max 10
_diffrn_reflns_limit_h_min -10
_diffrn_reflns_limit_k_max 13
_diffrn_reflns_limit_k_min -13
_diffrn_reflns_limit_l_max 21
_diffrn_reflns_limit_l_min -21
_diffrn_reflns_number 33526
_diffrn_reflns_theta_full 25.03
_diffrn_reflns_theta_max 25.03
_diffrn_reflns_theta_min 1.15
_diffrn_standards_number 0
_exptl_absorpt_coefficient_mu 0.227
_exptl_absorpt_correction_T_max 0.9777
_exptl_absorpt_correction_T_min 0.9560
_exptl_absorpt_correction_type multi-scan
_exptl_absorpt_process_details '(SADABS; Bruker, 2004)'
_exptl_crystal_colour colourless
_exptl_crystal_density_diffrn 1.287
_exptl_crystal_density_method 'not Measured'
_exptl_crystal_description Block
_exptl_crystal_F_000 688
_exptl_crystal_size_max 0.20
_exptl_crystal_size_mid 0.15
_exptl_crystal_size_min 0.10
_refine_diff_density_max 0.583
_refine_diff_density_min -0.586
_refine_ls_extinction_method none
_refine_ls_goodness_of_fit_ref 1.107
_refine_ls_hydrogen_treatment mixed
_refine_ls_matrix_type full
_refine_ls_number_parameters 481
_refine_ls_number_reflns 6026
_refine_ls_number_restraints 48
_refine_ls_restrained_S_all 1.109
_refine_ls_R_factor_all 0.0652
_refine_ls_R_factor_gt 0.0453
_refine_ls_shift/su_max 0.001
_refine_ls_shift/su_mean 0.000
_refine_ls_structure_factor_coef Fsqd
_refine_ls_weighting_details 'calc w=1/[\s^2^(Fo^2^)+(0.0877P)^2^+0.5016P] where P=(Fo^2^+2Fc^2^)/3'
_refine_ls_weighting_scheme calc
_refine_ls_wR_factor_gt 0.1344
_refine_ls_wR_factor_ref 0.1618
_reflns_number_gt 4645
_reflns_number_total 6026
_reflns_threshold_expression I>2\s(I)
_cod_data_source_file ci2289.cif
_cod_data_source_block I
_cod_depositor_comments
;
The following automatic conversions were performed:
'_geom_angle_publ_flag' value 'NO' changed to 'no' according to
'/home/saulius/struct/CIF-dictionaries/cif_core.dic' dictionary named
'cif_core.dic' version 2.4.1 from 2010-06-29 (2 times).

Automatic conversion script
Id: cif_fix_enum 1527 2010-12-29 10:47:43Z saulius 

The following automatic conversions were performed:

'_geom_angle_publ_flag' value 'NO' changed to 'no' according to
/home/saulius/struct/CIF-dictionaries/cif_core.dic dictionary named
'cif_core.dic' version 2.4.1 from 2010-06-29 (2 times).

Automatic conversion script
Id: cif_fix_values 1715 2011-07-08 13:25:40Z adriana 
;
_cod_original_formula_sum 'C21 H15 Cl1 N2'
_cod_database_code 2212811
_cod_database_fobs_code 2212811

loop_
_symmetry_equiv_pos_site_id
_symmetry_equiv_pos_as_xyz
1 x,y,z
2 -x,-y,-z

loop_
_atom_site_aniso_label
_atom_site_aniso_U_11
_atom_site_aniso_U_22
_atom_site_aniso_U_33
_atom_site_aniso_U_12
_atom_site_aniso_U_13
_atom_site_aniso_U_23
Cl1B 0.1089(8) 0.0671(6) 0.0532(6) -0.0201(5) 0.0147(5) -0.0063(5)
N1B 0.0332(9) 0.0383(10) 0.0554(12) -0.0031(8) -0.0105(8) -0.0094(8)
N3B 0.0370(9) 0.0368(10) 0.0474(10) -0.0093(7) -0.0086(7) -0.0026(8)
C2B 0.0388(11) 0.0358(12) 0.0493(13) -0.0082(9) -0.0143(9) -0.0032(9)
C4B 0.0376(10) 0.0362(11) 0.0391(11) -0.0096(8) -0.0089(8) -0.0046(9)
C5B 0.0390(11) 0.0368(12) 0.0425(12) -0.0093(9) -0.0091(9) -0.0056(9)
C21B 0.0358(15) 0.0341(17) 0.0446(18) -0.0064(12) -0.0092(13) -0.0055(14)
C22B 0.0553(17) 0.0429(18) 0.0474(18) -0.0160(14) -0.0120(14) 0.0018(14)
C23B 0.076(3) 0.055(2) 0.058(2) -0.0276(19) -0.0103(19) 0.0088(19)
C24B 0.102(3) 0.037(2) 0.084(3) -0.0171(19) -0.029(2) -0.0059(19)
C25B 0.090(2) 0.0398(18) 0.075(2) -0.0125(16) -0.0111(18) -0.0149(16)
C26B 0.061(2) 0.037(2) 0.063(3) -0.0079(17) -0.0114(19) -0.0054(19)
C41B 0.0409(11) 0.0358(12) 0.0434(12) -0.0089(9) -0.0106(9) -0.0062(9)
C42B 0.0553(13) 0.0462(13) 0.0430(13) -0.0058(10) -0.0077(10) -0.0028(10)
C43B 0.0815(18) 0.0430(14) 0.0548(16) -0.0047(12) -0.0193(13) 0.0053(11)
C44B 0.0723(17) 0.0422(14) 0.0669(18) 0.0097(12) -0.0222(14) -0.0111(13)
C45B 0.0561(14) 0.0568(16) 0.0573(16) 0.0059(12) -0.0061(12) -0.0162(13)
C46B 0.0498(13) 0.0447(13) 0.0483(13) -0.0065(10) -0.0041(10) -0.0047(10)
C51B 0.0370(11) 0.0445(13) 0.0555(14) -0.0108(9) -0.0107(10) 0.0031(10)
C52B 0.0469(13) 0.0625(16) 0.0617(16) -0.0092(11) -0.0019(12) 0.0043(13)
C53B 0.0501(16) 0.086(2) 0.093(2) -0.0116(15) 0.0084(15) 0.0222(19)
C54B 0.0515(17) 0.076(2) 0.148(4) -0.0293(16) -0.013(2) 0.030(2)
C55B 0.069(2) 0.070(2) 0.143(3) -0.0362(16) -0.027(2) -0.004(2)
C56B 0.0576(15) 0.0611(17) 0.087(2) -0.0256(13) -0.0129(14) -0.0114(14)
Cl1C 0.108(5) 0.061(4) 0.108(5) -0.010(3) -0.005(4) -0.033(3)
C21C 0.034(6) 0.045(7) 0.036(7) 0.008(6) -0.010(6) -0.019(6)
C22C 0.071(8) 0.063(8) 0.087(9) -0.010(6) -0.033(7) -0.005(7)
C23C 0.055(7) 0.029(7) 0.060(9) -0.016(6) -0.008(7) 0.006(7)
C24C 0.087(9) 0.064(9) 0.083(9) -0.032(7) -0.021(7) 0.005(7)
C25C 0.062(7) 0.075(8) 0.068(8) -0.026(6) -0.009(6) 0.002(6)
C26C 0.064(8) 0.053(8) 0.050(8) -0.014(6) -0.028(7) 0.001(7)
Cl1A 0.1029(6) 0.0775(5) 0.0624(5) -0.0372(4) -0.0012(4) 0.0050(4)
N1A 0.0336(9) 0.0506(11) 0.0444(11) -0.0133(8) -0.0082(8) -0.0075(8)
N3A 0.0325(8) 0.0466(10) 0.0383(10) -0.0087(7) -0.0050(7) -0.0039(8)
C2A 0.0313(10) 0.0450(12) 0.0389(12) -0.0062(8) -0.0070(8) -0.0045(9)
C4A 0.0349(10) 0.0421(12) 0.0375(12) -0.0062(8) -0.0054(8) -0.0031(9)
C5A 0.0348(10) 0.0441(12) 0.0384(12) -0.0087(9) -0.0048(8) -0.0038(9)
C21A 0.0333(10) 0.0593(14) 0.0420(12) -0.0041(9) -0.0092(9) -0.0085(10)
C22A 0.0481(13) 0.0676(16) 0.0438(14) -0.0044(11) -0.0082(10) -0.0020(12)
C23A 0.0704(18) 0.099(2) 0.0417(15) -0.0063(16) -0.0019(12) -0.0030(15)
C24A 0.078(2) 0.122(3) 0.0481(17) -0.0021(19) -0.0070(15) -0.0316(18)
C25A 0.0706(19) 0.100(2) 0.081(2) -0.0137(17) -0.0096(16) -0.0477(19)
C26A 0.0526(14) 0.0737(18) 0.0623(17) -0.0149(12) -0.0028(12) -0.0264(14)
C41A 0.0348(10) 0.0457(12) 0.0432(12) -0.0046(9) -0.0058(9) -0.0086(10)
C42A 0.0569(14) 0.0731(17) 0.0435(14) -0.0232(12) -0.0052(11) -0.0077(12)
C43A 0.0685(17) 0.103(2) 0.0431(15) -0.0202(16) -0.0028(12) -0.0189(14)
C44A 0.0774(19) 0.092(2) 0.065(2) -0.0105(16) -0.0176(15) -0.0386(17)
C45A 0.0790(19) 0.0594(17) 0.081(2) -0.0181(14) -0.0264(16) -0.0190(15)
C46A 0.0564(14) 0.0515(14) 0.0547(15) -0.0140(11) -0.0133(11) -0.0052(11)
C51A 0.0359(11) 0.0553(14) 0.0404(12) -0.0119(10) -0.0058(9) -0.0014(10)
C52A 0.0551(14) 0.0658(16) 0.0475(14) -0.0269(12) -0.0061(11) -0.0013(12)
C53A 0.0696(18) 0.094(2) 0.0631(18) -0.0478(17) -0.0050(14) 0.0081(16)
C54A 0.0494(15) 0.124(3) 0.0624(19) -0.0309(17) 0.0077(13) 0.0023(19)
C55A 0.0502(15) 0.098(2) 0.0658(19) -0.0099(15) 0.0109(13) -0.0133(16)
C56A 0.0451(13) 0.0635(16) 0.0636(16) -0.0105(11) 0.0027(11) -0.0086(13)

loop_
_atom_site_type_symbol
_atom_site_label
_atom_site_fract_x
_atom_site_fract_y
_atom_site_fract_z
_atom_site_U_iso_or_equiv
_atom_site_thermal_displace_type
_atom_site_occupancy
Cl Cl1B 0.13047(14) 0.74866(10) 0.45177(6) 0.0792(4) Uani 0.831(2)
N N1B 0.4507(2) 0.87765(17) 0.27137(11) 0.0420(6) Uani 1.000
N N3B 0.20589(18) 0.93986(16) 0.31267(10) 0.0400(6) Uani 1.000
C C2B 0.3192(2) 0.84155(19) 0.30383(12) 0.0404(7) Uani 1.000
C C4B 0.2695(2) 1.04425(18) 0.28458(11) 0.0368(6) Uani 1.000
C C5B 0.4224(2) 1.00638(19) 0.25931(12) 0.0386(7) Uani 1.000
C C21B 0.3127(2) 0.70712(14) 0.31758(12) 0.0377(10) Uani 0.831(2)
C C22B 0.2295(2) 0.65775(17) 0.38279(10) 0.0477(10) Uani 0.831(2)
C C23B 0.2247(3) 0.53033(19) 0.39369(11) 0.0622(14) Uani 0.831(2)
C C24B 0.3032(3) 0.45227(14) 0.33937(14) 0.0720(16) Uani 0.831(2)
C C25B 0.3864(3) 0.50164(18) 0.27416(13) 0.0676(11) Uani 0.831(2)
C C26B 0.3911(3) 0.62906(19) 0.26325(11) 0.0537(14) Uani 0.831(2)
C C41B 0.1723(2) 1.17066(19) 0.28302(12) 0.0391(7) Uani 1.000
C C42B 0.1896(3) 1.2622(2) 0.22246(13) 0.0490(8) Uani 1.000
C C43B 0.0941(3) 1.3793(2) 0.22176(15) 0.0609(9) Uani 1.000
C C44B -0.0187(3) 1.4072(2) 0.28157(16) 0.0617(9) Uani 1.000
C C45B -0.0375(3) 1.3179(2) 0.34175(15) 0.0586(9) Uani 1.000
C C46B 0.0560(3) 1.2004(2) 0.34255(13) 0.0484(8) Uani 1.000
C C51B 0.5459(2) 1.0755(2) 0.22740(13) 0.0456(7) Uani 1.000
C C52B 0.6449(3) 1.0422(3) 0.16255(15) 0.0591(9) Uani 1.000
C C53B 0.7632(3) 1.1055(3) 0.1350(2) 0.0821(11) Uani 1.000
C C54B 0.7848(3) 1.2003(3) 0.1709(3) 0.0937(16) Uani 1.000
C C55B 0.6876(4) 1.2336(3) 0.2345(3) 0.0899(14) Uani 1.000
C C56B 0.5689(3) 1.1720(3) 0.26325(18) 0.0658(10) Uani 1.000
Cl Cl1C 0.4448(8) 0.5928(6) 0.2435(4) 0.092(3) Uani 0.169(2)
C C21C 0.2610(12) 0.7186(8) 0.3519(6) 0.039(4) Uani 0.169(2)
C C22C 0.3208(12) 0.6039(10) 0.3232(6) 0.072(5) Uani 0.169(2)
C C23C 0.2731(14) 0.4954(8) 0.3596(7) 0.048(4) Uani 0.169(2)
C C24C 0.1657(14) 0.5014(9) 0.4248(7) 0.076(5) Uani 0.169(2)
C C25C 0.1059(12) 0.6160(11) 0.4535(5) 0.068(4) Uani 0.169(2)
C C26C 0.1536(12) 0.7246(9) 0.4171(6) 0.054(5) Uani 0.169(2)
Cl Cl1A 0.65550(10) 0.62938(8) 0.40788(4) 0.0805(3) Uani 1.000
N N1A 0.96250(19) 0.84786(18) 0.25913(10) 0.0416(6) Uani 1.000
N N3A 0.77095(18) 0.75790(16) 0.25154(9) 0.0391(5) Uani 1.000
C C2A 0.8311(2) 0.8148(2) 0.29552(12) 0.0384(7) Uani 1.000
C C4A 0.8703(2) 0.7532(2) 0.18413(11) 0.0385(7) Uani 1.000
C C5A 0.9913(2) 0.8078(2) 0.18856(12) 0.0391(7) Uani 1.000
C C21A 0.7688(2) 0.8464(2) 0.37248(12) 0.0449(7) Uani 1.000
C C22A 0.6898(3) 0.7702(3) 0.42702(14) 0.0545(8) Uani 1.000
C C23A 0.6388(3) 0.8045(3) 0.49939(15) 0.0732(10) Uani 1.000
C C24A 0.6675(4) 0.9120(4) 0.51896(18) 0.0834(13) Uani 1.000
C C25A 0.7444(3) 0.9886(3) 0.46663(19) 0.0807(11) Uani 1.000
C C26A 0.7932(3) 0.9569(3) 0.39436(16) 0.0613(9) Uani 1.000
C C41A 0.8369(2) 0.6993(2) 0.12024(12) 0.0414(7) Uani 1.000
C C42A 0.8724(3) 0.7500(3) 0.04598(13) 0.0564(9) Uani 1.000
C C43A 0.8430(3) 0.6967(3) -0.01340(15) 0.0706(10) Uani 1.000
C C44A 0.7755(3) 0.5943(3) -0.00006(18) 0.0752(11) Uani 1.000
C C45A 0.7369(3) 0.5437(3) 0.07320(18) 0.0695(11) Uani 1.000
C C46A 0.7666(3) 0.5957(2) 0.13292(15) 0.0531(8) Uani 1.000
C C51A 1.1318(2) 0.8225(2) 0.13698(12) 0.0438(7) Uani 1.000
C C52A 1.1887(3) 0.9319(3) 0.12966(14) 0.0545(8) Uani 1.000
C C53A 1.3265(3) 0.9411(3) 0.08488(17) 0.0729(11) Uani 1.000
C C54A 1.4071(3) 0.8441(4) 0.04620(17) 0.0796(13) Uani 1.000
C C55A 1.3509(3) 0.7347(3) 0.05156(17) 0.0740(10) Uani 1.000
C C56A 1.2145(3) 0.7243(3) 0.09664(15) 0.0586(9) Uani 1.000
H H43B 0.10638 1.43958 0.18045 0.0730 Uiso 1.000
H H44B -0.08196 1.48639 0.28119 0.0741 Uiso 1.000
H H45B -0.11382 1.33647 0.38242 0.0703 Uiso 1.000
H H46B 0.04100 1.14014 0.38356 0.0582 Uiso 1.000
H H52B 0.63180 0.97741 0.13764 0.0709 Uiso 1.000
H H53B 0.82894 1.08302 0.09131 0.0987 Uiso 1.000
H H54B 0.86503 1.24195 0.15214 0.1124 Uiso 1.000
H H55B 0.70155 1.29871 0.25892 0.1081 Uiso 1.000
H H56B 0.50395 1.19535 0.30692 0.0791 Uiso 1.000
H H1B 0.538(3) 0.831(2) 0.2619(13) 0.050(7) Uiso 1.000
H H23B 0.16908 0.49730 0.43733 0.0746 Uiso 0.831(2)
H H24B 0.29997 0.36701 0.34667 0.0862 Uiso 0.831(2)
H H25B 0.43883 0.44941 0.23781 0.0810 Uiso 0.831(2)
H H26B 0.44680 0.66210 0.21962 0.0645 Uiso 0.831(2)
H H42B 0.26640 1.24473 0.18179 0.0587 Uiso 1.000
H H23C 0.31315 0.41868 0.34039 0.0575 Uiso 0.169(2)
H H24C 0.13381 0.42872 0.44912 0.0909 Uiso 0.169(2)
H H25C 0.03401 0.62000 0.49707 0.0807 Uiso 0.169(2)
H H26C 0.11354 0.80124 0.43629 0.0644 Uiso 0.169(2)
H H1A 1.022(3) 0.879(2) 0.2781(13) 0.045(6) Uiso 1.000
H H23A 0.58471 0.75391 0.53490 0.0876 Uiso 1.000
H H24A 0.63468 0.93342 0.56803 0.1003 Uiso 1.000
H H25A 0.76341 1.06198 0.48015 0.0969 Uiso 1.000
H H26A 0.84377 1.01022 0.35906 0.0735 Uiso 1.000
H H42A 0.91654 0.82095 0.03607 0.0676 Uiso 1.000
H H43A 0.86950 0.73083 -0.06296 0.0848 Uiso 1.000
H H44A 0.75558 0.55892 -0.04033 0.0903 Uiso 1.000
H H45A 0.69045 0.47398 0.08249 0.0835 Uiso 1.000
H H46A 0.73946 0.56110 0.18230 0.0637 Uiso 1.000
H H52A 1.13376 0.99949 0.15506 0.0653 Uiso 1.000
H H53A 1.36459 1.01446 0.08109 0.0876 Uiso 1.000
H H54A 1.49993 0.85115 0.01619 0.0956 Uiso 1.000
H H55A 1.40523 0.66854 0.02477 0.0887 Uiso 1.000
H H56A 1.17699 0.65068 0.10021 0.0702 Uiso 1.000

loop_
_atom_type_symbol
_atom_type_description
_atom_type_scat_dispersion_real
_atom_type_scat_dispersion_imag
_atom_type_scat_source
N N 0.0061 0.0033 'International Tables Vol C Tables 4.2.6.8 and 6.1.1.4'
Cl Cl 0.1484 0.1585 'International Tables Vol C Tables 4.2.6.8 and 6.1.1.4'
H H 0.0000 0.0000 'International Tables Vol C Tables 4.2.6.8 and 6.1.1.4'
C C 0.0033 0.0016 'International Tables Vol C Tables 4.2.6.8 and 6.1.1.4'

loop_
_geom_angle_atom_site_label_1
_geom_angle_atom_site_label_2
_geom_angle_atom_site_label_3
_geom_angle
_geom_angle_publ_flag
C2B N1B C5B 108.06(17) no
C2B N3B C4B 105.61(16) no
C2B N1B H1B 127.4(16) no
C5B N1B H1B 124.4(16) no
C2A N1A C5A 108.26(17) no
C2A N3A C4A 105.74(17) no
C2A N1A H1A 126.0(16) no
C5A N1A H1A 125.3(16) no
N3B C2B C21B 128.56(18) no
N3B C2B C21C 107.8(4) no
N1B C2B N3B 111.21(18) no
N1B C2B C21B 119.92(18) no
N1B C2B C21C 139.4(4) no
N3B C4B C5B 109.53(17) no
C5B C4B C41B 130.55(18) no
N3B C4B C41B 119.89(17) no
C4B C5B C51B 133.08(19) no
N1B C5B C51B 121.29(18) no
N1B C5B C4B 105.60(17) no
C2B C21B C26B 118.50(18) no
C22B C21B C26B 120.00(16) no
C2B C21B C22B 121.50(17) no
C2B C21C C26C 123.4(7) no
C22C C21C C26C 120.0(9) no
C2B C21C C22C 116.6(8) no
Cl1B C22B C23B 117.67(15) no
Cl1B C22B C21B 122.32(14) no
C21B C22B C23B 120.01(17) no
Cl1C C22C C23C 118.2(9) no
C21C C22C C23C 120.0(10) no
Cl1C C22C C21C 121.7(9) no
C22B C23B C24B 119.98(19) no
C22C C23C C24C 120.0(9) no
C23B C24B C25B 120.01(17) no
C23C C24C C25C 120.0(10) no
C24B C25B C26B 120.00(19) no
C24C C25C C26C 120.0(10) no
C21B C26B C25B 120.0(2) no
C21C C26C C25C 120.0(9) no
C4B C41B C42B 122.04(19) no
C4B C41B C46B 120.10(19) no
C42B C41B C46B 117.8(2) no
C41B C42B C43B 120.8(2) no
C42B C43B C44B 120.4(2) no
C43B C44B C45B 119.6(2) no
C44B C45B C46B 120.4(2) no
C41B C46B C45B 121.0(2) no
C52B C51B C56B 118.6(2) no
C5B C51B C56B 120.5(2) no
C5B C51B C52B 120.8(2) no
C51B C52B C53B 119.9(3) no
C52B C53B C54B 121.0(3) no
C53B C54B C55B 119.4(3) no
C54B C55B C56B 120.9(3) no
C51B C56B C55B 120.3(3) no
C24B C23B H23B 120.00 no
C22B C23B H23B 120.00 no
C24C C23C H23C 120.00 no
C22C C23C H23C 120.00 no
C23B C24B H24B 120.00 no
C25B C24B H24B 120.00 no
C23C C24C H24C 120.00 no
C25C C24C H24C 120.00 no
C24B C25B H25B 120.00 no
C26B C25B H25B 120.00 no
C26C C25C H25C 120.00 no
C24C C25C H25C 120.00 no
C21B C26B H26B 120.00 no
C25B C26B H26B 120.00 no
C25C C26C H26C 120.00 no
C21C C26C H26C 120.00 no
C43B C42B H42B 120.00 no
C41B C42B H42B 120.00 no
C44B C43B H43B 120.00 no
C42B C43B H43B 120.00 no
C43B C44B H44B 120.00 no
C45B C44B H44B 120.00 no
C46B C45B H45B 120.00 no
C44B C45B H45B 120.00 no
C45B C46B H46B 119.00 no
C41B C46B H46B 120.00 no
C51B C52B H52B 120.00 no
C53B C52B H52B 120.00 no
C52B C53B H53B 119.00 no
C54B C53B H53B 120.00 no
C55B C54B H54B 120.00 no
C53B C54B H54B 120.00 no
C56B C55B H55B 120.00 no
C54B C55B H55B 120.00 no
C51B C56B H56B 120.00 no
C55B C56B H56B 120.00 no
N1A C2A N3A 110.94(18) no
N1A C2A C21A 121.17(18) no
N3A C2A C21A 127.84(18) no
N3A C4A C5A 109.71(18) no
C5A C4A C41A 129.35(18) no
N3A C4A C41A 120.91(17) no
C4A C5A C51A 133.3(2) no
N1A C5A C51A 121.29(18) no
N1A C5A C4A 105.32(17) no
C2A C21A C22A 124.0(2) no
C2A C21A C26A 118.8(2) no
C22A C21A C26A 117.3(2) no
Cl1A C22A C21A 121.91(19) no
C21A C22A C23A 120.6(3) no
Cl1A C22A C23A 117.5(2) no
C22A C23A C24A 120.4(3) no
C23A C24A C25A 120.3(3) no
C24A C25A C26A 119.9(3) no
C21A C26A C25A 121.6(3) no
C4A C41A C42A 121.6(2) no
C42A C41A C46A 117.9(2) no
C4A C41A C46A 120.5(2) no
C41A C42A C43A 120.8(3) no
C42A C43A C44A 120.5(3) no
C43A C44A C45A 119.7(3) no
C44A C45A C46A 120.3(3) no
C41A C46A C45A 120.7(2) no
C5A C51A C52A 121.0(2) no
C52A C51A C56A 118.5(2) no
C5A C51A C56A 120.5(2) no
C51A C52A C53A 120.3(3) no
C52A C53A C54A 120.7(3) no
C53A C54A C55A 119.9(3) no
C54A C55A C56A 119.7(3) no
C51A C56A C55A 120.8(3) no
C22A C23A H23A 120.00 no
C24A C23A H23A 120.00 no
C23A C24A H24A 120.00 no
C25A C24A H24A 120.00 no
C24A C25A H25A 120.00 no
C26A C25A H25A 120.00 no
C21A C26A H26A 119.00 no
C25A C26A H26A 119.00 no
C41A C42A H42A 120.00 no
C43A C42A H42A 120.00 no
C42A C43A H43A 120.00 no
C44A C43A H43A 120.00 no
C43A C44A H44A 120.00 no
C45A C44A H44A 120.00 no
C44A C45A H45A 120.00 no
C46A C45A H45A 120.00 no
C41A C46A H46A 120.00 no
C45A C46A H46A 120.00 no
C51A C52A H52A 120.00 no
C53A C52A H52A 120.00 no
C52A C53A H53A 120.00 no
C54A C53A H53A 120.00 no
C53A C54A H54A 120.00 no
C55A C54A H54A 120.00 no
C54A C55A H55A 120.00 no
C56A C55A H55A 120.00 no
C51A C56A H56A 120.00 no
C55A C56A H56A 120.00 no

loop_
_geom_bond_atom_site_label_1
_geom_bond_atom_site_label_2
_geom_bond_distance
_geom_bond_publ_flag
Cl1B C22B 1.711(2) no
Cl1C C22C 1.666(13) no
Cl1A C22A 1.729(3) no
N1B C5B 1.369(3) no
N1B C2B 1.347(3) no
N3B C4B 1.383(3) no
N3B C2B 1.323(3) no
N1B H1B 0.85(3) no
N1A C5A 1.369(3) no
N1A C2A 1.352(3) no
N3A C2A 1.323(3) no
N3A C4A 1.383(3) no
N1A H1A 0.84(3) no
C2B C21C 1.630(10) no
C2B C21B 1.470(3) no
C4B C5B 1.373(3) no
C4B C41B 1.470(3) no
C5B C51B 1.475(3) no
C21B C26B 1.390(3) no
C21B C22B 1.390(3) no
C21C C26C 1.391(15) no
C21C C22C 1.391(14) no
C22B C23B 1.390(3) no
C22C C23C 1.389(15) no
C23B C24B 1.390(3) no
C23C C24C 1.391(18) no
C24B C25B 1.390(3) no
C24C C25C 1.390(15) no
C25B C26B 1.390(3) no
C25C C26C 1.390(15) no
C41B C42B 1.384(3) no
C41B C46B 1.389(3) no
C42B C43B 1.382(3) no
C43B C44B 1.371(4) no
C44B C45B 1.366(4) no
C45B C46B 1.378(3) no
C51B C52B 1.387(4) no
C51B C56B 1.384(4) no
C52B C53B 1.384(4) no
C53B C54B 1.363(5) no
C54B C55B 1.363(7) no
C55B C56B 1.379(5) no
C23B H23B 0.93 no
C23C H23C 0.93 no
C24B H24B 0.93 no
C24C H24C 0.93 no
C25B H25B 0.93 no
C25C H25C 0.93 no
C26B H26B 0.93 no
C26C H26C 0.93 no
C42B H42B 0.93 no
C43B H43B 0.93 no
C44B H44B 0.93 no
C45B H45B 0.93 no
C46B H46B 0.93 no
C52B H52B 0.93 no
C53B H53B 0.93 no
C54B H54B 0.93 no
C55B H55B 0.93 no
C56B H56B 0.93 no
C2A C21A 1.465(3) no
C4A C41A 1.469(3) no
C4A C5A 1.375(3) no
C5A C51A 1.466(3) no
C21A C26A 1.397(4) no
C21A C22A 1.399(3) no
C22A C23A 1.384(4) no
C23A C24A 1.364(5) no
C24A C25A 1.371(5) no
C25A C26A 1.371(4) no
C41A C42A 1.386(3) no
C41A C46A 1.390(3) no
C42A C43A 1.379(4) no
C43A C44A 1.363(4) no
C44A C45A 1.374(4) no
C45A C46A 1.377(4) no
C51A C56A 1.391(4) no
C51A C52A 1.384(4) no
C52A C53A 1.380(4) no
C53A C54A 1.360(5) no
C54A C55A 1.385(5) no
C55A C56A 1.374(4) no
C23A H23A 0.93 no
C24A H24A 0.93 no
C25A H25A 0.93 no
C26A H26A 0.93 no
C42A H42A 0.93 no
C43A H43A 0.93 no
C44A H44A 0.93 no
C45A H45A 0.93 no
C46A H46A 0.93 no
C52A H52A 0.93 no
C53A H53A 0.93 no
C54A H54A 0.93 no
C55A H55A 0.93 no
C56A H56A 0.93 no

loop_
_geom_contact_atom_site_label_1
_geom_contact_atom_site_label_2
_geom_contact_distance
_geom_contact_site_symmetry_2
_geom_contact_publ_flag
Cl1A N3A 3.0830(18) . no
Cl1A C21B 3.631(2) . no
Cl1A C24C 3.632(12) 2_666 no
Cl1B N3B 3.109(2) . no
Cl1B C26A 3.603(3) 1_455 no
Cl1C N1B 3.243(7) . no
Cl1C C56A 3.595(8) 1_455 no
Cl1C C46A 3.239(8) . no
Cl1B H25A 2.9500 2_676 no
Cl1B H45B 2.9900 2_576 no
Cl1C H1B 2.99(2) . no
Cl1C H46A 2.6700 . no
N1A C21C 3.363(11) 1_655 no
N1A N3B 2.961(2) 1_655 no
N1A C2B 3.443(3) 1_655 no
N1B N3A 2.895(3) . no
N1B Cl1C 3.243(7) . no
N3A C52B 3.350(4) . no
N3A N1B 2.895(3) . no
N3A Cl1A 3.0830(18) . no
N3B N1A 2.961(2) 1_455 no
N3B Cl1B 3.109(2) . no
N3B C52A 3.343(3) 1_455 no
N1A H52A 2.8100 . no
N1A H26A 2.6400 . no
N1B H52B 2.8900 . no
N1B H26B 2.6700 . no
N3A H1B 2.07(3) . no
N3A H46A 2.7300 . no
N3B H1A 2.14(3) 1_455 no
N3B H46B 2.7200 . no
N3B H26C 2.6300 . no
C2A C52B 3.555(4) . no
C2B C52A 3.479(3) 1_455 no
C2B N1A 3.443(3) 1_455 no
C4A C52B 3.384(4) . no
C4B C52A 3.452(3) 1_455 no
C5A C53B 3.562(4) . no
C21B Cl1A 3.631(2) . no
C21C N1A 3.363(11) 1_455 no
C23C C44B 3.557(13) 1_545 no
C24A C24A 3.343(6) 2_676 no
C24B C43B 3.351(4) 1_545 no
C24B C44B 3.410(4) 1_545 no
C24B C42B 3.571(3) 1_545 no
C24C C25C 3.350(16) 2_566 no
C24C Cl1A 3.632(12) 2_666 no
C25B C43B 3.527(4) 1_545 no
C25C C24C 3.350(16) 2_566 no
C25C C25C 3.567(16) 2_566 no
C26A Cl1B 3.603(3) 1_655 no
C26B C56A 3.561(4) 1_455 no
C41A C56A 3.436(3) . no
C41B C56B 3.549(3) . no
C42A C56A 3.319(4) . no
C42A C51A 3.366(3) . no
C42B C24B 3.571(3) 1_565 no
C42B C51B 3.432(3) . no
C42B C56B 3.534(4) . no
C43B C25B 3.527(4) 1_565 no
C43B C24B 3.351(4) 1_565 no
C44B C24B 3.410(4) 1_565 no
C44B C23C 3.557(13) 1_565 no
C46A Cl1C 3.239(8) . no
C51A C42A 3.366(3) . no
C51B C42B 3.432(3) . no
C52A N3B 3.343(3) 1_655 no
C52A C4B 3.452(3) 1_655 no
C52A C2B 3.479(3) 1_655 no
C52B C2A 3.555(4) . no
C52B N3A 3.350(4) . no
C52B C4A 3.384(4) . no
C53B C5A 3.562(4) . no
C56A C41A 3.436(3) . no
C56A C42A 3.319(4) . no
C56A Cl1C 3.595(8) 1_655 no
C56A C26B 3.561(4) 1_655 no
C56B C42B 3.534(4) . no
C56B C41B 3.549(3) . no
C2A H1B 2.78(3) . no
C2B H1A 2.74(3) 1_455 no
C4A H52B 3.0200 . no
C4A H56A 2.9900 . no
C4A H1B 3.09(3) . no
C4B H56B 3.0700 . no
C4B H52A 2.9600 1_455 no
C4B H24A 2.9900 2_676 no
C5A H42A 2.9200 . no
C5B H42B 2.9700 . no
C21B H1A 3.01(3) 1_455 no
C21C H1A 2.86(3) 1_455 no
C23A H24C 3.0500 2_666 no
C24B H23A 3.1000 2_666 no
C24B H56B 3.0700 1_545 no
C24C H25C 2.5800 2_566 no
C25C H25C 3.0700 2_566 no
C25C H24C 2.6300 2_566 no
C25C H45B 3.0900 2_576 no
C26A H1A 2.77(2) . no
C26B H1B 2.81(2) . no
C26C H1A 3.08(3) 1_455 no
C41A H56A 2.9800 . no
C41B H24B 3.0800 1_565 no
C42A H56A 3.0100 . no
C42B H43A 3.0000 2_675 no
C42B H24B 3.0500 1_565 no
C45B H55B 3.0600 1_455 no
C45B H25C 3.0800 2_576 no
C46A H26B 3.0400 . no
C46B H26A 3.0800 1_455 no
C51A H42A 2.8900 . no
C51B H42B 2.9600 . no
C52A H1A 2.89(2) . no
C52B H1B 2.95(2) . no
C55B H25B 2.8900 1_565 no
C56A H42A 3.0000 . no
C56B H25B 3.0100 1_565 no
H1A C21B 3.01(3) 1_655 no
H1A N3B 2.14(3) 1_655 no
H1A H26A 2.3600 . no
H1A C26A 2.77(2) . no
H1A C52A 2.89(2) . no
H1A C26C 3.08(3) 1_655 no
H1A H52A 2.5800 . no
H1A C2B 2.74(3) 1_655 no
H1A C21C 2.86(3) 1_655 no
H1B H26B 2.4400 . no
H1B C26B 2.81(2) . no
H1B N3A 2.07(3) . no
H1B C4A 3.09(3) . no
H1B C2A 2.78(3) . no
H1B Cl1C 2.99(2) . no
H1B C52B 2.95(2) . no
H23A C24B 3.1000 2_666 no
H23A H24B 2.6000 2_666 no
H24A C4B 2.9900 2_676 no
H24B H56B 2.4300 1_545 no
H24B H23A 2.6000 2_666 no
H24B C42B 3.0500 1_545 no
H24B C41B 3.0800 1_545 no
H24C C25C 2.6300 2_566 no
H24C H25C 1.8000 2_566 no
H24C C23A 3.0500 2_666 no
H25A Cl1B 2.9500 2_676 no
H25B C55B 2.8900 1_545 no
H25B C56B 3.0100 1_545 no
H25C C45B 3.0800 2_576 no
H25C C24C 2.5800 2_566 no
H25C H45B 2.5400 2_576 no
H25C C25C 3.0700 2_566 no
H25C H24C 1.8000 2_566 no
H26A H1A 2.3600 . no
H26A C46B 3.0800 1_655 no
H26A N1A 2.6400 . no
H26B H1B 2.4400 . no
H26B N1B 2.6700 . no
H26B C46A 3.0400 . no
H26C N3B 2.6300 . no
H42A C56A 3.0000 . no
H42A C5A 2.9200 . no
H42A C51A 2.8900 . no
H42B C51B 2.9600 . no
H42B C5B 2.9700 . no
H43A C42B 3.0000 2_675 no
H44A H56A 2.5900 2_765 no
H44B H46A 2.5400 1_465 no
H45B H25C 2.5400 2_576 no
H45B C25C 3.0900 2_576 no
H45B Cl1B 2.9900 2_576 no
H46A H44B 2.5400 1_645 no
H46A Cl1C 2.6700 . no
H46A N3A 2.7300 . no
H46B N3B 2.7200 . no
H52A H1A 2.5800 . no
H52A C4B 2.9600 1_655 no
H52A N1A 2.8100 . no
H52B C4A 3.0200 . no
H52B N1B 2.8900 . no
H53A H54A 2.4600 2_875 no
H54A H53A 2.4600 2_875 no
H55B C45B 3.0600 1_655 no
H56A C4A 2.9900 . no
H56A C41A 2.9800 . no
H56A C42A 3.0100 . no
H56A H44A 2.5900 2_765 no
H56B C4B 3.0700 . no
H56B C24B 3.0700 1_565 no
H56B H24B 2.4300 1_565 no

loop_
_geom_hbond_atom_site_label_D
_geom_hbond_atom_site_label_H
_geom_hbond_atom_site_label_A
_geom_hbond_site_symmetry_A
_geom_hbond_distance_DH
_geom_hbond_distance_HA
_geom_hbond_distance_DA
_geom_hbond_angle_DHA
_geom_hbond_publ_flag
N1A H1A N3B 1_655 0.84(3) 2.14(3) 2.961(2) 170(2) yes
N1B H1B N3A . 0.85(3) 2.07(3) 2.895(3) 163(2) yes

loop_
_geom_torsion_atom_site_label_1
_geom_torsion_atom_site_label_2
_geom_torsion_atom_site_label_3
_geom_torsion_atom_site_label_4
_geom_torsion
_geom_torsion_publ_flag
C5B N1B C2B N3B 0.9(2) no
C5B N1B C2B C21B 174.99(19) no
C2B N1B C5B C4B -1.0(2) no
C2B N1B C5B C51B 177.23(19) no
C4B N3B C2B N1B -0.4(2) no
C4B N3B C2B C21B -173.8(2) no
C2B N3B C4B C5B -0.3(2) no
C2B N3B C4B C41B 177.60(18) no
C2A N1A C5A C51A -175.95(19) no
C2A N1A C5A C4A 1.6(2) no
C5A N1A C2A N3A -1.5(2) no
C5A N1A C2A C21A -179.21(19) no
C4A N3A C2A N1A 0.8(2) no
C4A N3A C2A C21A 178.3(2) no
C2A N3A C4A C5A 0.2(2) no
C2A N3A C4A C41A -177.95(19) no
N1B C2B C21B C22B 141.8(2) no
N1B C2B C21B C26B -38.8(3) no
N3B C2B C21B C22B -45.3(3) no
N3B C2B C21B C26B 134.2(2) no
N3B C4B C5B C51B -177.1(2) no
C41B C4B C5B N1B -176.8(2) no
C41B C4B C5B C51B 5.3(4) no
N3B C4B C41B C42B -139.7(2) no
N3B C4B C41B C46B 38.5(3) no
C5B C4B C41B C42B 37.7(3) no
C5B C4B C41B C46B -144.1(2) no
N3B C4B C5B N1B 0.8(2) no
C4B C5B C51B C52B -133.0(3) no
N1B C5B C51B C52B 49.4(3) no
N1B C5B C51B C56B -128.2(3) no
C4B C5B C51B C56B 49.5(4) no
C2B C21B C26B C25B -179.5(2) no
C2B C21B C22B Cl1B -0.5(3) no
C2B C21B C22B C23B 179.4(2) no
C26B C21B C22B Cl1B -179.97(18) no
C22B C21B C26B C25B -0.1(3) no
C26B C21B C22B C23B 0.0(3) no
C21B C22B C23B C24B 0.0(3) no
Cl1B C22B C23B C24B -180.00(19) no
C22B C23B C24B C25B 0.0(4) no
C23B C24B C25B C26B 0.0(4) no
C24B C25B C26B C21B 0.1(4) no
C4B C41B C42B C43B 178.4(2) no
C46B C41B C42B C43B 0.2(4) no
C4B C41B C46B C45B -179.2(2) no
C42B C41B C46B C45B -1.0(4) no
C41B C42B C43B C44B 0.7(4) no
C42B C43B C44B C45B -0.7(4) no
C43B C44B C45B C46B 0.0(4) no
C44B C45B C46B C41B 0.9(4) no
C56B C51B C52B C53B -0.2(4) no
C5B C51B C56B C55B 177.9(3) no
C52B C51B C56B C55B 0.3(4) no
C5B C51B C52B C53B -177.8(2) no
C51B C52B C53B C54B 0.3(5) no
C52B C53B C54B C55B -0.5(6) no
C53B C54B C55B C56B 0.6(6) no
C54B C55B C56B C51B -0.5(6) no
N1A C2A C21A C22A -146.0(2) no
N1A C2A C21A C26A 31.8(3) no
N3A C2A C21A C22A 36.8(3) no
N3A C2A C21A C26A -145.5(2) no
N3A C4A C5A N1A -1.1(2) no
N3A C4A C5A C51A 176.0(2) no
C41A C4A C5A N1A 176.9(2) no
C41A C4A C5A C51A -6.1(4) no
N3A C4A C41A C42A 142.9(2) no
N3A C4A C41A C46A -36.5(3) no
C5A C4A C41A C42A -34.9(4) no
C5A C4A C41A C46A 145.7(2) no
N1A C5A C51A C52A -41.5(3) no
N1A C5A C51A C56A 135.7(2) no
C4A C5A C51A C52A 141.8(3) no
C4A C5A C51A C56A -41.0(4) no
C2A C21A C22A Cl1A -0.8(3) no
C2A C21A C22A C23A 177.8(2) no
C26A C21A C22A Cl1A -178.6(2) no
C26A C21A C22A C23A 0.0(4) no
C2A C21A C26A C25A -176.8(2) no
C22A C21A C26A C25A 1.2(4) no
Cl1A C22A C23A C24A 177.4(3) no
C21A C22A C23A C24A -1.3(5) no
C22A C23A C24A C25A 1.4(5) no
C23A C24A C25A C26A -0.2(5) no
C24A C25A C26A C21A -1.1(5) no
C4A C41A C42A C43A 178.7(2) no
C46A C41A C42A C43A -2.0(4) no
C4A C41A C46A C45A -179.1(2) no
C42A C41A C46A C45A 1.6(4) no
C41A C42A C43A C44A 1.3(4) no
C42A C43A C44A C45A -0.2(5) no
C43A C44A C45A C46A -0.2(4) no
C44A C45A C46A C41A -0.5(4) no
C5A C51A C52A C53A 175.5(2) no
C56A C51A C52A C53A -1.8(4) no
C5A C51A C56A C55A -176.2(2) no
C52A C51A C56A C55A 1.1(4) no
C51A C52A C53A C54A 1.2(4) no
C52A C53A C54A C55A 0.0(5) no
C53A C54A C55A C56A -0.7(5) no
C54A C55A C56A C51A 0.1(4) no
